data_1521651
loop_
_publ_author_name
'Napoletano, M.'
'Gallardo Amores, J.M.'
'Magnone, E.'
'Busca, G.'
'Ferretti, M.'

_publ_section_title
;
 Skeletal infrared spectra and structural properties of La2-x Srx Cu O4
 and La2-x Bax Cu O4 cuprate powders in the 0 < x < 0.125 region
;
_journal_name_full 'Physica C (Amsterdam)'
_journal_page_first 229
_journal_page_last 237
_journal_volume 319
_journal_year 1999
_chemical_formula_sum 'Cu La1.894 O4 Sr0.106'
_chemical_name_systematic '(La1.894 Sr0.106) (Cu O4)'
_space_group_IT_number 139
_symmetry_space_group_name_Hall '-I 4 2'
_symmetry_space_group_name_H-M 'I 4/m m m'
_cell_angle_alpha 90
_cell_angle_beta 90
_cell_angle_gamma 90
_cell_formula_units_Z 2
_cell_length_a 5.346
_cell_length_b 5.346
_cell_length_c 13.218
_cell_volume 377.767
_citation_journal_id_ASTM PHYCE6
_cod_data_source_file Napoletano_PHYCE6_1999_628.cif
_cod_data_source_block Cu1La1.894O4Sr0.106
_cod_original_cell_volume 377.7667
_cod_original_formula_sum 'Cu1 La1.894 O4 Sr0.106'
_cod_database_code 1521651

loop_
_symmetry_equiv_pos_as_xyz
x,y,z
-y,x,z
-x,-y,z
y,-x,z
x,-y,-z
y,x,-z
-x,y,-z
-y,-x,-z
-x,-y,-z
y,-x,-z
x,y,-z
-y,x,-z
-x,y,z
-y,-x,z
x,-y,z
y,x,z
x+1/2,y+1/2,z+1/2
-y+1/2,x+1/2,z+1/2
-x+1/2,-y+1/2,z+1/2
y+1/2,-x+1/2,z+1/2
x+1/2,-y+1/2,-z+1/2
y+1/2,x+1/2,-z+1/2
-x+1/2,y+1/2,-z+1/2
-y+1/2,-x+1/2,-z+1/2
-x+1/2,-y+1/2,-z+1/2
y+1/2,-x+1/2,-z+1/2
x+1/2,y+1/2,-z+1/2
-y+1/2,x+1/2,-z+1/2
-x+1/2,y+1/2,z+1/2
-y+1/2,-x+1/2,z+1/2
x+1/2,-y+1/2,z+1/2
y+1/2,x+1/2,z+1/2

loop_
_atom_site_label
_atom_site_type_symbol
_atom_site_fract_x
_atom_site_fract_y
_atom_site_fract_z
_atom_site_occupancy
_atom_site_U_iso_or_equiv
O2 O-2 0 0 0.184 1 0.0
Cu1 Cu+2 0 0 0 1 0.0
La1 La+3 0 0 0.361 0.947 0.0
Sr1 Sr+2 0 0 0.361 0.053 0.0
O1 O-2 0 0.5 0 1 0.0
